data_7048996
loop_
_publ_author_name
'Bachmann, Michael'
'Fessler, Reto'
'Blacque, Olivier'
'Venkatesan, Koushik'

_publ_section_title
;
 Towards blue emitting monocyclometalated gold(iii) complexes - synthesis,
 characterization and photophysical investigations.
;
_journal_issue 21
_journal_name_full 'Dalton transactions (Cambridge, England : 2003)'
_journal_page_first 7320
_journal_page_last 7330
_journal_paper_doi 10.1039/c8dt05034a
_journal_volume 48
_journal_year 2019
_chemical_formula_moiety 'C12 H8 Au Cl3 F3 N'
_chemical_formula_sum 'C12 H8 Au Cl3 F3 N'
_chemical_formula_weight 526.51
_space_group_crystal_system monoclinic
_space_group_IT_number 14
_space_group_name_Hall '-P 2yn'
_space_group_name_H-M_alt 'P 1 21/n 1'
_symmetry_space_group_name_Hall '-P 2yn'
_symmetry_space_group_name_H-M 'P 1 21/n 1'
_atom_sites_solution_hydrogens geom
_atom_sites_solution_primary dual
_audit_creation_date 2018-09-24
_audit_creation_method
;
Olex2 1.2
(compiled 2018.05.29 svn.r3508 for OlexSys, GUI svn.r5506)
;
_audit_update_record
;
2018-09-24 deposited with the CCDC.
2019-02-12 downloaded from the CCDC.
;
_cell_angle_alpha 90
_cell_angle_beta 103.788(3)
_cell_angle_gamma 90
_cell_formula_units_Z 4
_cell_length_a 9.5835(2)
_cell_length_b 9.1319(2)
_cell_length_c 17.6224(5)
_cell_measurement_reflns_used 13068
_cell_measurement_temperature 183(1)
_cell_measurement_theta_max 32.5190
_cell_measurement_theta_min 2.6770
_cell_volume 1497.79(7)
_computing_cell_refinement 'CrysAlisPro 1.171.39.13a (Rigaku OD, 2015)'
_computing_data_collection 'CrysAlisPro 1.171.39.13a (Rigaku OD, 2015)'
_computing_data_reduction 'CrysAlisPro 1.171.39.13a (Rigaku OD, 2015)'
_computing_molecular_graphics 'Olex2 (Dolomanov et al., 2009)'
_computing_publication_material 'Olex2 (Dolomanov et al., 2009)'
_computing_structure_refinement 'ShelXL (Sheldrick, 2015b)'
_computing_structure_solution 'ShelXT (Sheldrick, 2015a)'
_diffrn_ambient_environment N~2~
_diffrn_ambient_temperature 183(1)
_diffrn_detector 'CCD plate'
_diffrn_detector_area_resol_mean 10.4498
_diffrn_detector_type Ruby
_diffrn_measured_fraction_theta_full 1.000
_diffrn_measured_fraction_theta_max 1.000
_diffrn_measurement_details
;
List of Runs (angles in degrees, time in seconds):

  # Type    Start    End  Width  t~exp~   \w     \q     \k     \f   Frames
#--------------------------------------------------------------------------
  1  \w    -94.00   4.40   0.80   30.00    --  -19.29 -38.00-180.00  123
  2  \w    -25.00  21.40   0.80   30.00    --  -19.29 -99.00 -30.00   58
  3  \w   -108.00 -36.00   0.80   30.00    --  -19.29-178.00   0.00   90
  4  \w    -95.00  13.00   0.80   30.00    --  -19.29 -77.00-150.00  135
  5  \w    -91.00   9.00   0.80   30.00    --  -19.29 -57.00 -90.00  125
  6  \w    -44.00  54.40   0.80   30.00    --  -19.29  38.00-120.00  123
  7  \w     32.00 106.40   0.80   30.00    --   20.07-178.00 120.00   93
  8  \w    -87.00  -9.40   0.80   30.00    --  -19.29 144.00-113.61   97
  9  \w    -95.00 -61.40   0.80   30.00    --  -19.29 153.00  84.68   42
 10  \w    -94.00   4.40   0.80   30.00    --  -19.29 -38.00  60.00  123
;
_diffrn_measurement_device 'four-circle diffractometer'
_diffrn_measurement_device_type 'Xcalibur, Ruby'
_diffrn_measurement_method '\w scans'
_diffrn_orient_matrix_type 'CrysAlisPro convention (1999,Acta A55,543-557)'
_diffrn_orient_matrix_UB_11 -0.0146140000
_diffrn_orient_matrix_UB_12 0.0748258000
_diffrn_orient_matrix_UB_13 -0.0094772000
_diffrn_orient_matrix_UB_21 0.0058847000
_diffrn_orient_matrix_UB_22 -0.0137144000
_diffrn_orient_matrix_UB_23 -0.0387359000
_diffrn_orient_matrix_UB_31 -0.0745494000
_diffrn_orient_matrix_UB_32 -0.0157147000
_diffrn_orient_matrix_UB_33 -0.0113130000
_diffrn_radiation_monochromator graphite
_diffrn_radiation_probe x-ray
_diffrn_radiation_type MoK\a
_diffrn_radiation_wavelength 0.71073
_diffrn_reflns_av_R_equivalents 0.0391
_diffrn_reflns_av_unetI/netI 0.0232
_diffrn_reflns_Laue_measured_fraction_full 1.000
_diffrn_reflns_Laue_measured_fraction_max 1.000
_diffrn_reflns_limit_h_max 13
_diffrn_reflns_limit_h_min -13
_diffrn_reflns_limit_k_max 13
_diffrn_reflns_limit_k_min -13
_diffrn_reflns_limit_l_max 25
_diffrn_reflns_limit_l_min -25
_diffrn_reflns_number 35634
_diffrn_reflns_point_group_measured_fraction_full 1.000
_diffrn_reflns_point_group_measured_fraction_max 1.000
_diffrn_reflns_theta_full 25.242
_diffrn_reflns_theta_max 30.507
_diffrn_reflns_theta_min 2.380
_diffrn_source 'fine-focus sealed X-ray tube'
_diffrn_source_type 'Enhance (Mo) X-ray Source'
_exptl_absorpt_coefficient_mu 10.376
_exptl_absorpt_correction_T_max 0.475
_exptl_absorpt_correction_T_min 0.339
_exptl_absorpt_correction_type analytical
_exptl_absorpt_process_details
;
CrysAlisPro 1.171.39.13a (Rigaku Oxford Diffraction, 2015)
Analytical numeric absorption correction using a multifaceted crystal
            model based on expressions derived by R.C. Clark & J.S. Reid.
(Clark, R. C. & Reid, J. S. (1995). Acta Cryst. A51, 887-897)
Empirical absorption correction using spherical harmonics,
 implemented in SCALE3 ABSPACK scaling algorithm.
;
_exptl_crystal_colour colourless
_exptl_crystal_density_diffrn 2.335
_exptl_crystal_description block
_exptl_crystal_F_000 976
_exptl_crystal_size_max 0.17
_exptl_crystal_size_mid 0.13
_exptl_crystal_size_min 0.09
_refine_diff_density_max 1.066
_refine_diff_density_min -0.675
_refine_diff_density_rms 0.119
_refine_ls_extinction_method none
_refine_ls_goodness_of_fit_ref 1.046
_refine_ls_hydrogen_treatment constr
_refine_ls_matrix_type full
_refine_ls_number_parameters 209
_refine_ls_number_reflns 4560
_refine_ls_number_restraints 66
_refine_ls_restrained_S_all 1.119
_refine_ls_R_factor_all 0.0287
_refine_ls_R_factor_gt 0.0211
_refine_ls_shift/su_max 0.002
_refine_ls_shift/su_mean 0.000
_refine_ls_structure_factor_coef Fsqd
_refine_ls_weighting_details 'w=1/[\s^2^(Fo^2^)+(0.0183P)^2^+1.2801P] where P=(Fo^2^+2Fc^2^)/3'
_refine_ls_weighting_scheme calc
_refine_ls_wR_factor_gt 0.0433
_refine_ls_wR_factor_ref 0.0460
_reflns_Friedel_coverage 0.000
_reflns_number_gt 3944
_reflns_number_total 4560
_reflns_threshold_expression 'I > 2\s(I)'
_cod_data_source_file c8dt05034a2.cif
_cod_data_source_block (3-CF3-ppy)AuCl3
_cod_depositor_comments 'Adding full bibliography for 7048983--7048998.cif.'
_cod_database_code 7048996
_shelx_shelxl_version_number 2018/3
_shelx_space_group_comment
;
The symmetry employed for this shelxl refinement is uniquely defined
by the following loop, which should always be used as a source of
symmetry information in preference to the above space-group names.
They are only intended as comments.
;
_shelx_estimated_absorpt_t_max 0.455
_shelx_estimated_absorpt_t_min 0.271
_olex2_refinement_description
;
1. Fixed Uiso
 At 1.2 times of:
  All C(H) groups
2. Restrained distances
 C12-F1A \\sim C12-F1B \\sim C12-F2A \\sim C12-F2B \\sim C12-F3A \\sim C12-F3B
 with sigma of 0.005
 F1A-F2A \\sim F2A-F3A \\sim F3A-F1A \\sim F1B-F2B \\sim F2B-F3B \\sim F3B-F1B
 with sigma of 0.005
3. Uiso/Uaniso restraints and constraints
F1A \\sim F2A \\sim F3A: within 3A with sigma of 0.005 and sigma for terminal
atoms of 0.01
F1B \\sim F2B \\sim F3B: within 3A with sigma of 0.005 and sigma for terminal
atoms of 0.01
4. Others
 Sof(F1B)=Sof(F2B)=Sof(F3B)=1-FVAR(1)
 Sof(F1A)=Sof(F2A)=Sof(F3A)=FVAR(1)
5.a Aromatic/amide H refined with riding coordinates:
 C1(H1), C2(H2), C3(H3), C4(H4), C7(H7), C9(H9), C10(H10), C11(H11)
;
_olex2_submission_special_instructions 'No special instructions were received'
_oxdiff_exptl_absorpt_empirical_details
;
Empirical correction (ABSPACK) includes:
- Absorption correction using spherical harmonics
- Frame scaling
- Detector area scaling
- B-factor correction
;
_oxdiff_exptl_absorpt_empirical_full_max 1.210
_oxdiff_exptl_absorpt_empirical_full_min 0.858

loop_
_space_group_symop_operation_xyz
'x, y, z'
'-x+1/2, y+1/2, -z+1/2'
'-x, -y, -z'
'x-1/2, -y-1/2, z-1/2'

loop_
_atom_site_label
_atom_site_type_symbol
_atom_site_fract_x
_atom_site_fract_y
_atom_site_fract_z
_atom_site_U_iso_or_equiv
_atom_site_adp_type
_atom_site_occupancy
_atom_site_site_symmetry_order
_atom_site_calc_flag
_atom_site_refinement_flags_posn
_atom_site_refinement_flags_adp
_atom_site_refinement_flags_occupancy
_atom_site_disorder_assembly
_atom_site_disorder_group
Au1 Au 0.29535(2) 0.90964(2) 0.45543(2) 0.02411(4) Uani 1 1 d . . . . .
C1 C 0.2492(3) 1.2116(4) 0.49700(19) 0.0324(7) Uani 1 1 d . . . . .
H1 H 0.303012 1.178664 0.546499 0.039 Uiso 1 1 calc R . . . .
C2 C 0.2143(3) 1.3572(4) 0.4867(2) 0.0389(8) Uani 1 1 d . . . . .
H2 H 0.243185 1.424484 0.528573 0.047 Uiso 1 1 calc R . . . .
C3 C 0.1371(4) 1.4040(4) 0.4152(3) 0.0446(9) Uani 1 1 d . . . . .
H3 H 0.114494 1.504878 0.406617 0.054 Uiso 1 1 calc R . . . .
C4 C 0.0922(3) 1.3038(4) 0.3552(2) 0.0404(8) Uani 1 1 d . . . . .
H4 H 0.037212 1.335348 0.305693 0.048 Uiso 1 1 calc R . . . .
C5 C 0.1280(3) 1.1567(3) 0.36795(18) 0.0301(6) Uani 1 1 d . . . . .
C6 C 0.0750(3) 1.0439(4) 0.30744(18) 0.0299(6) Uani 1 1 d . . . . .
C7 C -0.0049(3) 0.9274(3) 0.32521(18) 0.0291(6) Uani 1 1 d . . . . .
H7 H -0.020329 0.917062 0.376225 0.035 Uiso 1 1 calc R . . . .
C8 C -0.0621(3) 0.8255(3) 0.26675(18) 0.0297(6) Uani 1 1 d . . . . .
C9 C -0.0394(4) 0.8388(4) 0.1926(2) 0.0394(8) Uani 1 1 d . . . . .
H9 H -0.077744 0.768299 0.153622 0.047 Uiso 1 1 calc R . . . .
C10 C 0.0394(4) 0.9553(4) 0.1757(2) 0.0462(9) Uani 1 1 d . . . . .
H10 H 0.055679 0.964832 0.124836 0.055 Uiso 1 1 calc R . . . .
C11 C 0.0951(4) 1.0588(4) 0.2325(2) 0.0412(8) Uani 1 1 d . . . . .
H11 H 0.147182 1.140197 0.219938 0.049 Uiso 1 1 calc R . . . .
C12 C -0.1534(3) 0.7049(3) 0.28488(15) 0.0391(8) Uani 1 1 d D . . . .
Cl1 Cl 0.15136(9) 0.85427(11) 0.53691(5) 0.04202(19) Uani 1 1 d . . . . .
Cl2 Cl 0.39655(8) 0.68541(8) 0.47553(5) 0.03610(17) Uani 1 1 d . . . . .
Cl3 Cl 0.44036(8) 0.96954(9) 0.37470(5) 0.03577(17) Uani 1 1 d . . . . .
F1A F -0.1953(12) 0.6031(9) 0.2311(4) 0.079(2) Uani 0.492(16) 1 d D U P A 1
F1B F -0.1230(11) 0.5802(5) 0.2521(5) 0.060(2) Uani 0.508(16) 1 d D U P A 2
F2A F -0.2760(6) 0.7575(7) 0.2991(6) 0.062(2) Uani 0.492(16) 1 d D U P A 1
F2B F -0.2910(4) 0.7269(8) 0.2573(7) 0.080(3) Uani 0.508(16) 1 d D U P A 2
F3A F -0.0924(7) 0.6349(10) 0.3504(4) 0.061(2) Uani 0.492(16) 1 d D U P A 1
F3B F -0.1319(11) 0.6744(8) 0.3600(2) 0.058(2) Uani 0.508(16) 1 d D U P A 2
N1 N 0.2089(2) 1.1148(3) 0.43850(15) 0.0272(5) Uani 1 1 d . . . . .

loop_
_atom_site_aniso_label
_atom_site_aniso_U_11
_atom_site_aniso_U_22
_atom_site_aniso_U_33
_atom_site_aniso_U_23
_atom_site_aniso_U_13
_atom_site_aniso_U_12
Au1 0.02041(5) 0.02467(6) 0.02703(6) 0.00066(4) 0.00520(4) -0.00251(4)
C1 0.0267(14) 0.0339(17) 0.0370(16) -0.0039(14) 0.0086(12) -0.0049(12)
C2 0.0316(16) 0.0304(17) 0.055(2) -0.0072(16) 0.0110(15) -0.0069(13)
C3 0.0354(17) 0.0253(17) 0.069(3) 0.0040(16) 0.0048(17) -0.0009(13)
C4 0.0330(16) 0.0313(18) 0.051(2) 0.0076(15) -0.0016(15) -0.0018(13)
C5 0.0243(14) 0.0300(16) 0.0350(16) 0.0048(13) 0.0053(12) -0.0019(12)
C6 0.0227(13) 0.0323(15) 0.0324(16) 0.0046(13) 0.0016(11) 0.0010(12)
C7 0.0249(13) 0.0323(16) 0.0284(15) 0.0033(12) 0.0029(11) 0.0009(11)
C8 0.0251(14) 0.0287(15) 0.0327(15) -0.0004(13) 0.0016(11) 0.0004(11)
C9 0.0418(18) 0.042(2) 0.0317(17) -0.0034(15) 0.0040(14) -0.0026(15)
C10 0.055(2) 0.055(2) 0.0299(17) 0.0038(16) 0.0129(15) -0.0076(18)
C11 0.0398(18) 0.046(2) 0.0375(18) 0.0086(16) 0.0083(14) -0.0087(15)
C12 0.0392(18) 0.0368(19) 0.0383(18) -0.0009(15) 0.0031(14) -0.0070(14)
Cl1 0.0332(4) 0.0518(5) 0.0459(5) 0.0146(4) 0.0190(3) 0.0030(4)
Cl2 0.0393(4) 0.0243(4) 0.0448(4) 0.0014(3) 0.0103(3) 0.0009(3)
Cl3 0.0316(4) 0.0399(4) 0.0397(4) 0.0057(3) 0.0161(3) 0.0003(3)
F1A 0.092(5) 0.080(4) 0.069(4) -0.032(3) 0.027(3) -0.058(4)
F1B 0.069(4) 0.035(3) 0.082(4) -0.014(2) 0.033(3) -0.014(2)
F2A 0.033(3) 0.058(3) 0.094(5) 0.007(3) 0.015(3) -0.012(2)
F2B 0.032(2) 0.060(4) 0.130(6) 0.021(4) -0.016(3) -0.019(2)
F3A 0.048(3) 0.056(4) 0.073(4) 0.033(3) 0.005(3) -0.003(3)
F3B 0.075(4) 0.055(4) 0.052(3) -0.005(2) 0.030(3) -0.027(3)
N1 0.0215(11) 0.0244(13) 0.0362(14) 0.0008(10) 0.0079(10) -0.0010(9)

loop_
_atom_type_symbol
_atom_type_description
_atom_type_scat_dispersion_real
_atom_type_scat_dispersion_imag
_atom_type_scat_source
C C 0.0033 0.0016 'International Tables Vol C Tables 4.2.6.8 and 6.1.1.4'
H H 0.0000 0.0000 'International Tables Vol C Tables 4.2.6.8 and 6.1.1.4'
Au Au -2.0133 8.8022 'International Tables Vol C Tables 4.2.6.8 and 6.1.1.4'
Cl Cl 0.1484 0.1585 'International Tables Vol C Tables 4.2.6.8 and 6.1.1.4'
F F 0.0171 0.0103 'International Tables Vol C Tables 4.2.6.8 and 6.1.1.4'
N N 0.0061 0.0033 'International Tables Vol C Tables 4.2.6.8 and 6.1.1.4'

loop_
_exptl_crystal_face_index_h
_exptl_crystal_face_index_k
_exptl_crystal_face_index_l
_exptl_crystal_face_perp_dist
0 1 1 0.0518
0 0 1 0.0700
0 3 -4 0.0608
0 0 -1 0.0477
-1 0 1 0.0470
1 0 -1 0.0470
0 -1 1 0.0498
0 -1 -1 0.0748

loop_
_geom_angle_atom_site_label_1
_geom_angle_atom_site_label_2
_geom_angle_atom_site_label_3
_geom_angle
Cl1 Au1 Cl3 178.91(3)
Cl2 Au1 Cl1 90.11(3)
Cl2 Au1 Cl3 90.72(3)
N1 Au1 Cl1 90.59(7)
N1 Au1 Cl2 178.51(7)
N1 Au1 Cl3 88.57(7)
C2 C1 H1 119.4
N1 C1 H1 119.4
N1 C1 C2 121.3(3)
C1 C2 H2 120.5
C3 C2 C1 119.1(3)
C3 C2 H2 120.5
C2 C3 H3 120.1
C2 C3 C4 119.8(3)
C4 C3 H3 120.1
C3 C4 H4 120.2
C3 C4 C5 119.6(3)
C5 C4 H4 120.2
C4 C5 C6 121.7(3)
N1 C5 C4 119.1(3)
N1 C5 C6 119.2(3)
C7 C6 C5 118.9(3)
C11 C6 C5 121.0(3)
C11 C6 C7 119.9(3)
C6 C7 H7 120.5
C6 C7 C8 118.9(3)
C8 C7 H7 120.5
C7 C8 C12 118.8(3)
C9 C8 C7 121.0(3)
C9 C8 C12 120.2(3)
C8 C9 H9 120.3
C10 C9 C8 119.5(3)
C10 C9 H9 120.3
C9 C10 H10 119.8
C9 C10 C11 120.4(3)
C11 C10 H10 119.8
C6 C11 C10 120.2(3)
C6 C11 H11 119.9
C10 C11 H11 119.9
F1A C12 C8 117.4(4)
F1A C12 F2A 104.8(3)
F1A C12 F3A 106.3(3)
F1B C12 C8 109.7(4)
F2A C12 C8 111.1(4)
F2B C12 C8 113.5(4)
F2B C12 F1B 105.9(3)
F2B C12 F3B 107.9(3)
F3A C12 C8 112.6(4)
F3A C12 F2A 103.5(3)
F3B C12 C8 114.4(4)
F3B C12 F1B 104.8(3)
C1 N1 Au1 117.3(2)
C1 N1 C5 121.1(3)
C5 N1 Au1 121.1(2)

loop_
_geom_bond_atom_site_label_1
_geom_bond_atom_site_label_2
_geom_bond_distance
Au1 Cl1 2.2730(8)
Au1 Cl2 2.2572(8)
Au1 Cl3 2.2796(7)
Au1 N1 2.041(2)
C1 H1 0.9500
C1 C2 1.372(5)
C1 N1 1.343(4)
C2 H2 0.9500
C2 C3 1.369(5)
C3 H3 0.9500
C3 C4 1.387(5)
C4 H4 0.9500
C4 C5 1.391(4)
C5 C6 1.482(4)
C5 N1 1.354(4)
C6 C7 1.389(4)
C6 C11 1.387(5)
C7 H7 0.9500
C7 C8 1.400(4)
C8 C9 1.380(4)
C8 C12 1.487(4)
C9 H9 0.9500
C9 C10 1.378(5)
C10 H10 0.9500
C10 C11 1.387(5)
C11 H11 0.9500
C12 F1A 1.320(3)
C12 F1B 1.340(3)
C12 F2A 1.347(3)
C12 F2B 1.308(3)
C12 F3A 1.328(4)
C12 F3B 1.319(4)

loop_
_geom_torsion_atom_site_label_1
_geom_torsion_atom_site_label_2
_geom_torsion_atom_site_label_3
_geom_torsion_atom_site_label_4
_geom_torsion
C1 C2 C3 C4 1.8(5)
C2 C1 N1 Au1 170.0(2)
C2 C1 N1 C5 -2.3(4)
C2 C3 C4 C5 -1.1(5)
C3 C4 C5 C6 176.1(3)
C3 C4 C5 N1 -1.4(5)
C4 C5 C6 C7 -122.0(3)
C4 C5 C6 C11 53.4(4)
C4 C5 N1 Au1 -169.0(2)
C4 C5 N1 C1 3.1(4)
C5 C6 C7 C8 176.3(3)
C5 C6 C11 C10 -177.2(3)
C6 C5 N1 Au1 13.5(4)
C6 C5 N1 C1 -174.5(3)
C6 C7 C8 C9 0.5(5)
C6 C7 C8 C12 -177.1(3)
C7 C6 C11 C10 -1.9(5)
C7 C8 C9 C10 -0.8(5)
C7 C8 C12 F1A -174.1(7)
C7 C8 C12 F1B -140.1(5)
C7 C8 C12 F2A 65.4(6)
C7 C8 C12 F2B 101.7(7)
C7 C8 C12 F3A -50.1(6)
C7 C8 C12 F3B -22.7(6)
C8 C9 C10 C11 -0.2(6)
C9 C8 C12 F1A 8.3(7)
C9 C8 C12 F1B 42.3(6)
C9 C8 C12 F2A -112.2(6)
C9 C8 C12 F2B -75.9(7)
C9 C8 C12 F3A 132.3(6)
C9 C8 C12 F3B 159.7(6)
C9 C10 C11 C6 1.6(6)
C11 C6 C7 C8 0.9(4)
C12 C8 C9 C10 176.8(3)
N1 C1 C2 C3 -0.2(5)
N1 C5 C6 C7 55.5(4)
N1 C5 C6 C11 -129.1(3)
